data_7234766
loop_
_publ_author_name
'Fangyi Chen'
'Taiji Tian'
'Binglian Bai'
'Jian Wang'
'Haitao Wang'
'Min Li'

_publ_section_title
;
 Crystal structures, intermolecular interactions and fluorescence
 properties of a series of symmetrical bi-1,3,4-oxadiazole derivatives
;
_journal_name_full 'Journal of Materials Chemistry C'
_journal_page_first 4451
_journal_page_last 4458
_journal_paper_doi 10.1039/C6TC00324A
_journal_volume 4
_journal_year 2016
_chemical_formula_sum 'C32 H20 N8 O4'
_chemical_formula_weight 580.56
_chemical_name_common BOXD
_chemical_name_systematic 2,2-bis(phenyl)-bi-1,3,4-oxadiazole
_space_group_IT_number 14
_space_group_name_Hall '-P 2ybc'
_space_group_name_H-M_alt 'P 1 21/c 1'
_symmetry_cell_setting monoclinic
_symmetry_space_group_name_H-M 'P 1 21/c 1'
_atom_sites_solution_hydrogens geom
_atom_sites_solution_primary direct
_atom_sites_solution_secondary difmap
_cell_angle_alpha 90.00
_cell_angle_beta 91.00(3)
_cell_angle_gamma 90.00
_cell_formula_units_Z 1
_cell_length_a 8.632(2)
_cell_length_b 5.2017(17)
_cell_length_c 14.695(4)
_cell_measurement_reflns_used 1502
_cell_measurement_temperature 293(2)
_cell_measurement_theta_max 27.48
_cell_measurement_theta_min 3.61
_cell_volume 659.7(3)
_computing_cell_refinement 'Bruker XSCANS'
_computing_data_collection 'Bruker XSCANS'
_computing_data_reduction 'Bruker SHELXTL'
_computing_molecular_graphics 'Bruker SHELXTL'
_computing_publication_material 'Bruker SHELXTL'
_computing_structure_refinement 'SHELXL-97 (Sheldrick, 1997)'
_computing_structure_solution 'SHELXS-97 (Sheldrick, 1990)'
_diffrn_ambient_temperature 293(2)
_diffrn_measured_fraction_theta_full 0.997
_diffrn_measured_fraction_theta_max 0.997
_diffrn_measurement_device_type 'Bruker P4'
_diffrn_measurement_method '\w scans'
_diffrn_radiation_monochromator graphite
_diffrn_radiation_source 'fine-focus sealed tube'
_diffrn_radiation_type MoK\a
_diffrn_radiation_wavelength 0.71073
_diffrn_reflns_av_R_equivalents 0.0578
_diffrn_reflns_av_sigmaI/netI 0.0550
_diffrn_reflns_limit_h_max 11
_diffrn_reflns_limit_h_min -11
_diffrn_reflns_limit_k_max 5
_diffrn_reflns_limit_k_min -6
_diffrn_reflns_limit_l_max 18
_diffrn_reflns_limit_l_min -19
_diffrn_reflns_number 5832
_diffrn_reflns_theta_full 27.48
_diffrn_reflns_theta_max 27.48
_diffrn_reflns_theta_min 3.61
_exptl_absorpt_coefficient_mu 0.101
_exptl_absorpt_correction_type none
_exptl_crystal_density_diffrn 1.461
_exptl_crystal_density_method 'not measured'
_exptl_crystal_description needle
_exptl_crystal_F_000 300
_refine_diff_density_max 0.213
_refine_diff_density_min -0.155
_refine_diff_density_rms 0.044
_refine_ls_extinction_method none
_refine_ls_goodness_of_fit_ref 1.077
_refine_ls_hydrogen_treatment constr
_refine_ls_matrix_type full
_refine_ls_number_parameters 100
_refine_ls_number_reflns 1502
_refine_ls_number_restraints 0
_refine_ls_restrained_S_all 1.077
_refine_ls_R_factor_all 0.0757
_refine_ls_R_factor_gt 0.0469
_refine_ls_shift/su_max 0.000
_refine_ls_shift/su_mean 0.000
_refine_ls_structure_factor_coef Fsqd
_refine_ls_weighting_details 'calc w=1/[\s^2^(Fo^2^)+(0.0237P)^2^+0.1817P] where P=(Fo^2^+2Fc^2^)/3'
_refine_ls_weighting_scheme calc
_refine_ls_wR_factor_gt 0.0925
_refine_ls_wR_factor_ref 0.1047
_reflns_number_gt 1041
_reflns_number_total 1502
_reflns_threshold_expression >2sigma(I)
_cod_data_source_file J-Mater-Chem-C-2016-4-4451.cif
_cod_data_source_block boxd
_cod_depositor_comments
;
The following automatic conversions were performed:

data item '_symmetry_cell_setting' value 'Monoclinic' was changed to
'monoclinic' in accordance with the built-in table derived from the
CIF Core dictionary named 'cif_core.dic' version 2.4.5 last updated
on 2014-11-21.

Automatic conversion script
Id: cif_fix_values 6909 2019-04-08 15:41:33Z antanas 
;
_cod_original_sg_symbol_H-M P2(1)/c
_cod_database_code 7234766

loop_
_symmetry_equiv_pos_as_xyz
'x, y, z'
'-x, y+1/2, -z+1/2'
'-x, -y, -z'
'x, -y-1/2, z-1/2'

loop_
_atom_site_label
_atom_site_type_symbol
_atom_site_fract_x
_atom_site_fract_y
_atom_site_fract_z
_atom_site_U_iso_or_equiv
_atom_site_adp_type
_atom_site_occupancy
_atom_site_symmetry_multiplicity
_atom_site_calc_flag
_atom_site_refinement_flags
_atom_site_disorder_assembly
_atom_site_disorder_group
O1 O 0.42438(14) 0.7562(2) 0.07563(7) 0.0385(3) Uani 1 1 d . . .
N1 N 0.25777(19) 0.6350(3) -0.03253(9) 0.0452(4) Uani 1 1 d . . .
N2 N 0.34751(19) 0.8389(3) -0.06627(9) 0.0457(4) Uani 1 1 d . . .
C2 C 0.2654(2) 0.1962(4) 0.26081(11) 0.0451(5) Uani 1 1 d . . .
H2A H 0.3080 0.1849 0.3192 0.054 Uiso 1 1 calc R . .
C1 C 0.1522(2) 0.0247(4) 0.23348(12) 0.0450(5) Uani 1 1 d . . .
H1A H 0.1190 -0.1020 0.2733 0.054 Uiso 1 1 calc R . .
C6 C 0.0880(2) 0.0413(4) 0.14672(11) 0.0459(5) Uani 1 1 d . . .
H6A H 0.0112 -0.0738 0.1284 0.055 Uiso 1 1 calc R . .
C5 C 0.1376(2) 0.2283(3) 0.08732(11) 0.0412(4) Uani 1 1 d . . .
H5A H 0.0940 0.2396 0.0292 0.049 Uiso 1 1 calc R . .
C4 C 0.25359(19) 0.4005(3) 0.11471(10) 0.0348(4) Uani 1 1 d . . .
C3 C 0.3163(2) 0.3848(4) 0.20231(11) 0.0420(4) Uani 1 1 d . . .
H3A H 0.3922 0.5008 0.2214 0.050 Uiso 1 1 calc R . .
C7 C 0.3061(2) 0.5937(3) 0.05045(11) 0.0359(4) Uani 1 1 d . . .
C8 C 0.4411(2) 0.9011(3) -0.00057(10) 0.0375(4) Uani 1 1 d . . .

loop_
_atom_site_aniso_label
_atom_site_aniso_U_11
_atom_site_aniso_U_22
_atom_site_aniso_U_33
_atom_site_aniso_U_23
_atom_site_aniso_U_13
_atom_site_aniso_U_12
O1 0.0359(7) 0.0416(7) 0.0378(6) 0.0057(5) -0.0020(5) 0.0002(6)
N1 0.0488(10) 0.0495(9) 0.0372(7) 0.0031(7) -0.0031(7) -0.0031(8)
N2 0.0503(10) 0.0498(9) 0.0370(7) 0.0052(7) -0.0007(7) -0.0020(8)
C2 0.0456(11) 0.0508(11) 0.0387(9) 0.0057(8) -0.0035(8) -0.0002(9)
C1 0.0460(11) 0.0398(10) 0.0496(10) 0.0039(8) 0.0102(8) -0.0016(9)
C6 0.0432(11) 0.0425(10) 0.0521(10) -0.0074(8) 0.0036(8) -0.0072(9)
C5 0.0374(10) 0.0471(11) 0.0392(9) -0.0045(8) -0.0014(7) 0.0006(8)
C4 0.0315(9) 0.0361(9) 0.0368(8) -0.0001(7) 0.0023(7) 0.0036(7)
C3 0.0406(11) 0.0434(10) 0.0419(9) 0.0012(8) -0.0047(7) -0.0039(8)
C7 0.0331(10) 0.0367(9) 0.0379(8) -0.0023(7) 0.0002(7) 0.0047(8)
C8 0.0385(10) 0.0412(9) 0.0331(8) 0.0081(7) 0.0045(7) 0.0066(8)

loop_
_atom_type_symbol
_atom_type_description
_atom_type_scat_dispersion_real
_atom_type_scat_dispersion_imag
_atom_type_scat_source
C C 0.0033 0.0016 'International Tables Vol C Tables 4.2.6.8 and 6.1.1.4'
H H 0.0000 0.0000 'International Tables Vol C Tables 4.2.6.8 and 6.1.1.4'
N N 0.0061 0.0033 'International Tables Vol C Tables 4.2.6.8 and 6.1.1.4'
O O 0.0106 0.0060 'International Tables Vol C Tables 4.2.6.8 and 6.1.1.4'

loop_
_geom_angle_atom_site_label_1
_geom_angle_atom_site_label_2
_geom_angle_atom_site_label_3
_geom_angle
_geom_angle_site_symmetry_1
_geom_angle_site_symmetry_3
C8 O1 C7 102.04(12) . .
C7 N1 N2 106.56(14) . .
C8 N2 N1 105.45(13) . .
C1 C2 C3 120.68(16) . .
C1 C2 H2A 119.7 . .
C3 C2 H2A 119.7 . .
C2 C1 C6 119.92(17) . .
C2 C1 H1A 120.0 . .
C6 C1 H1A 120.0 . .
C5 C6 C1 120.20(18) . .
C5 C6 H6A 119.9 . .
C1 C6 H6A 119.9 . .
C6 C5 C4 119.88(16) . .
C6 C5 H5A 120.1 . .
C4 C5 H5A 120.1 . .
C3 C4 C5 119.65(16) . .
C3 C4 C7 121.33(16) . .
C5 C4 C7 119.02(14) . .
C2 C3 C4 119.66(17) . .
C2 C3 H3A 120.2 . .
C4 C3 H3A 120.2 . .
N1 C7 O1 112.13(15) . .
N1 C7 C4 128.57(16) . .
O1 C7 C4 119.28(14) . .
N2 C8 O1 113.82(15) . .
N2 C8 C8 128.19(18) . 3_675
O1 C8 C8 117.98(18) . 3_675

loop_
_geom_bond_atom_site_label_1
_geom_bond_atom_site_label_2
_geom_bond_distance
_geom_bond_site_symmetry_2
O1 C8 1.3595(18) .
O1 C7 1.371(2) .
N1 C7 1.300(2) .
N1 N2 1.409(2) .
N2 C8 1.289(2) .
C2 C1 1.378(3) .
C2 C3 1.381(2) .
C2 H2A 0.9300 .
C1 C6 1.384(2) .
C1 H1A 0.9300 .
C6 C5 1.380(2) .
C6 H6A 0.9300 .
C5 C4 1.397(2) .
C5 H5A 0.9300 .
C4 C3 1.390(2) .
C4 C7 1.457(2) .
C3 H3A 0.9300 .
C8 C8 1.447(4) 3_675
